data_7239632
loop_
_publ_author_name
'Velezheva, V. S.'
'Babii, O. L.'
'Khodak, A. A.'
'Alekseeva, E. A.'
'Nelyubina, Yu V.'
'Godovikov, I. A.'
'Peregudov, A. S.'
'Majorov, K. B.'
'Nikonenko, B. V.'

_publ_section_title
;
 Novel base-initiated cascade reactions of hemiindigos to produce dipolar
 \g-carbolines and indole-fused pentacycles
;
_journal_issue 71
_journal_name_full 'RSC Advances'
_journal_page_first 41402
_journal_paper_doi 10.1039/C9RA07807J
_journal_volume 9
_journal_year 2019
_chemical_absolute_configuration unk
_chemical_formula_moiety 'C30 H22 N2 O3'
_chemical_formula_sum 'C30 H22 N2 O3'
_chemical_formula_weight 458.52
_space_group_crystal_system monoclinic
_space_group_IT_number 4
_space_group_name_Hall 'P 2yb'
_space_group_name_H-M_alt 'P 1 21 1'
_symmetry_Int_Tables_number 4
_atom_sites_solution_primary direct
_audit_creation_date 2019-08-14
_audit_creation_method
;
Olex2 1.2
(compiled 2018.05.29 svn.r3508 for OlexSys, GUI svn.r5506)
;
_audit_update_record
;
2019-08-14 deposited with the CCDC.	2019-12-06 downloaded from the CCDC.
;
_cell_angle_alpha 90
_cell_angle_beta 95.678(2)
_cell_angle_gamma 90
_cell_formula_units_Z 2
_cell_length_a 11.3360(8)
_cell_length_b 6.3863(4)
_cell_length_c 15.8956(11)
_cell_measurement_reflns_used 3306
_cell_measurement_temperature 120
_cell_measurement_theta_max 30
_cell_measurement_theta_min 3
_cell_volume 1145.12(13)
_computing_molecular_graphics 'Olex2 (Dolomanov et al., 2009)'
_computing_publication_material 'Olex2 (Dolomanov et al., 2009)'
_computing_structure_refinement 'olex2.refine (Bourhis et al., 2015)'
_computing_structure_solution 'ShelXS (Sheldrick, 2008)'
_diffrn_ambient_temperature 120
_diffrn_measured_fraction_theta_full 0.9836
_diffrn_measured_fraction_theta_max 0.9836
_diffrn_measurement_device_type 'Bruker APEX-II CCD'
_diffrn_radiation_type 'Mo K\a'
_diffrn_radiation_wavelength 0.71073
_diffrn_reflns_av_R_equivalents 0.0619
_diffrn_reflns_av_unetI/netI 0.1071
_diffrn_reflns_limit_h_max 15
_diffrn_reflns_limit_h_min -15
_diffrn_reflns_limit_k_max 8
_diffrn_reflns_limit_k_min -8
_diffrn_reflns_limit_l_max 22
_diffrn_reflns_limit_l_min -22
_diffrn_reflns_number 13219
_diffrn_reflns_theta_full 28.9999
_diffrn_reflns_theta_max 29.00
_diffrn_reflns_theta_min 1.29
_exptl_absorpt_coefficient_mu 0.087
_exptl_absorpt_correction_T_max 0.994
_exptl_absorpt_correction_T_min 0.975
_exptl_absorpt_correction_type multi-scan
_exptl_absorpt_process_details 'APEX2 (Bruker, 2005)'
_exptl_crystal_colour colourless
_exptl_crystal_colour_primary colourless
_exptl_crystal_density_diffrn 1.3297
_exptl_crystal_description prism
_exptl_crystal_F_000 480.2284
_exptl_crystal_size_max 0.3
_exptl_crystal_size_mid 0.1
_exptl_crystal_size_min 0.1
_refine_diff_density_max 0.3656
_refine_diff_density_min -0.3602
_refine_diff_density_rms 0.0829
_refine_ls_abs_structure_details 'Flack, H. D. (1983). Acta Cryst. A39, 876-881.'
_refine_ls_abs_structure_Flack 0.2(16)
_refine_ls_d_res_high 0.7330
_refine_ls_d_res_low 15.8176
_refine_ls_goodness_of_fit_ref 1.0335
_refine_ls_hydrogen_treatment constr
_refine_ls_matrix_type full
_refine_ls_number_constraints 44
_refine_ls_number_parameters 316
_refine_ls_number_reflns 6010
_refine_ls_number_restraints 1
_refine_ls_restrained_S_all 1.0335
_refine_ls_R_factor_all 0.0848
_refine_ls_R_factor_gt 0.0521
_refine_ls_shift/su_max 0.0000
_refine_ls_shift/su_mean 0.0000
_refine_ls_structure_factor_coef Fsqd
_refine_ls_weighting_details 'w=1/[\s^2^(Fo^2^)+(0.0287P)^2^] where P=(Fo^2^+2Fc^2^)/3'
_refine_ls_weighting_scheme calc
_refine_ls_wR_factor_gt 0.0855
_refine_ls_wR_factor_ref 0.1016
_reflns_Friedel_coverage 0.973
_reflns_limit_h_max 15
_reflns_limit_h_min -15
_reflns_limit_k_max 8
_reflns_limit_k_min -8
_reflns_limit_l_max 21
_reflns_limit_l_min -21
_reflns_number_gt 4389
_reflns_number_total 6010
_reflns_threshold_expression I>=2u(I)
_cod_data_source_file c9ra07807j2.cif
_cod_data_source_block 3
_cod_original_sg_symbol_Hall ' P 2yb'
_cod_database_code 7239632
_olex2_refinement_description
;
;
_olex2_submission_special_instructions 'No special instructions were received'

loop_
_space_group_symop_id
_space_group_symop_operation_xyz
1 x,y,z
2 -x,y+1/2,-z

loop_
_atom_site_label
_atom_site_type_symbol
_atom_site_fract_x
_atom_site_fract_y
_atom_site_fract_z
_atom_site_U_iso_or_equiv
_atom_site_adp_type
_atom_site_occupancy
_atom_site_refinement_flags_posn
N1 N 0.73700(16) 0.3446(3) 0.15607(11) 0.0156(4) Uani 1.000000 .
C2 C 0.77365(18) 0.4086(3) 0.24400(13) 0.0147(5) Uani 1.000000 .
H2 H 0.80840(18) 0.5524(3) 0.24297(13) 0.0176(5) Uiso 1.000000 R
C3 C 0.65393(18) 0.4226(3) 0.28528(12) 0.0122(4) Uani 1.000000 .
N4 N 0.62352(15) 0.2348(3) 0.32989(10) 0.0147(4) Uani 1.000000 .
H4 H 0.64375(15) 0.1005(3) 0.31043(10) 0.0177(5) Uiso 1.000000 R
C5 C 0.63480(17) 0.2728(3) 0.41574(13) 0.0134(4) Uani 1.000000 .
C6 C 0.62222(18) 0.1282(3) 0.48002(13) 0.0156(5) Uani 1.000000 .
H6 H 0.60604(18) -0.0151(3) 0.46777(13) 0.0187(6) Uiso 1.000000 R
C7 C 0.63422(19) 0.2016(4) 0.56224(14) 0.0190(5) Uani 1.000000 .
H7 H 0.62558(19) 0.1061(4) 0.60704(14) 0.0228(6) Uiso 1.000000 R
C8 C 0.65874(19) 0.4125(4) 0.58174(13) 0.0179(5) Uani 1.000000 .
H8 H 0.66702(19) 0.4570(4) 0.63905(13) 0.0214(6) Uiso 1.000000 R
C9 C 0.67086(19) 0.5553(4) 0.51819(13) 0.0171(5) Uani 1.000000 .
H9 H 0.68726(19) 0.6984(4) 0.53090(13) 0.0205(6) Uiso 1.000000 R
C10 C 0.65842(18) 0.4845(3) 0.43446(13) 0.0130(4) Uani 1.000000 .
C11 C 0.66461(18) 0.5930(3) 0.35521(13) 0.0145(5) Uani 1.000000 .
C12 C 0.78363(19) 0.4593(3) 0.09209(13) 0.0161(5) Uani 1.000000 .
C13 C 0.90132(19) 0.5229(4) 0.09119(14) 0.0192(5) Uani 1.000000 .
H13 H 0.95914(19) 0.4918(4) 0.13688(14) 0.0231(6) Uiso 1.000000 R
C14 C 0.9306(2) 0.6334(4) 0.02106(14) 0.0238(6) Uani 1.000000 .
H14 H 1.0102(2) 0.6779(4) 0.01882(14) 0.0286(7) Uiso 1.000000 R
C15 C 0.84606(19) 0.6810(4) -0.04656(15) 0.0249(6) Uani 1.000000 .
H15 H 0.86926(19) 0.7552(4) -0.09406(15) 0.0299(7) Uiso 1.000000 R
C16 C 0.7295(2) 0.6213(4) -0.04475(14) 0.0197(5) Uani 1.000000 .
H16 H 0.6718(2) 0.6541(4) -0.09033(14) 0.0236(6) Uiso 1.000000 R
C17 C 0.69821(18) 0.5113(3) 0.02588(13) 0.0157(5) Uani 1.000000 .
C18 C 0.58414(19) 0.4367(3) 0.04791(13) 0.0142(4) Uani 1.000000 .
C19 C 0.60611(18) 0.3437(3) 0.13848(13) 0.0140(5) Uani 1.000000 .
C20 C 0.56693(18) 0.4861(3) 0.20824(12) 0.0133(5) Uani 1.000000 .
H20 H 0.58958(18) 0.6315(3) 0.19299(12) 0.0160(5) Uiso 1.000000 R
C21 C 0.86515(18) 0.2645(4) 0.28958(13) 0.0160(5) Uani 1.000000 .
C22 C 0.8855(2) 0.0660(4) 0.26003(16) 0.0247(6) Uani 1.000000 .
H22 H 0.8439(2) 0.0188(4) 0.20871(16) 0.0296(7) Uiso 1.000000 R
C23 C 0.9663(2) -0.0647(4) 0.30500(18) 0.0320(6) Uani 1.000000 .
H23 H 0.9793(2) -0.2015(4) 0.28438(18) 0.0384(8) Uiso 1.000000 R
C24 C 1.0280(2) 0.0010(4) 0.37904(17) 0.0324(7) Uani 1.000000 .
H24 H 1.0828(2) -0.0902(4) 0.40971(17) 0.0389(8) Uiso 1.000000 R
C25 C 1.0097(2) 0.2007(5) 0.40850(15) 0.0315(6) Uani 1.000000 .
H25 H 1.0528(2) 0.2477(5) 0.45928(15) 0.0378(8) Uiso 1.000000 R
C26 C 0.9290(2) 0.3323(4) 0.36442(15) 0.0246(6) Uani 1.000000 .
H26 H 0.9167(2) 0.4694(4) 0.38504(15) 0.0296(7) Uiso 1.000000 R
O27 O 0.67694(14) 0.7786(2) 0.34010(9) 0.0195(4) Uani 1.000000 .
O28 O 0.48677(13) 0.4370(2) 0.00808(9) 0.0177(3) Uani 1.000000 .
O29 O 0.55807(12) 0.1432(2) 0.14511(9) 0.0161(3) Uani 1.000000 .
H29 H 0.53890(12) 0.0966(2) 0.09292(9) 0.0193(4) Uiso 1.000000 R
C30 C 0.43631(18) 0.4941(3) 0.21974(12) 0.0142(5) Uani 1.000000 .
C31 C 0.37471(18) 0.3233(3) 0.24960(13) 0.0155(5) Uani 1.000000 .
H31 H 0.41473(18) 0.1945(3) 0.26180(13) 0.0186(6) Uiso 1.000000 R
C32 C 0.25554(19) 0.3420(4) 0.26135(13) 0.0196(5) Uani 1.000000 .
H32 H 0.21452(19) 0.2261(4) 0.28205(13) 0.0235(6) Uiso 1.000000 R
C33 C 0.1959(2) 0.5283(4) 0.24314(14) 0.0209(5) Uani 1.000000 .
H33 H 0.1147(2) 0.5408(4) 0.25249(14) 0.0251(6) Uiso 1.000000 R
C34 C 0.25456(19) 0.6960(4) 0.21137(14) 0.0219(5) Uani 1.000000 .
H34 H 0.21314(19) 0.8223(4) 0.19701(14) 0.0262(6) Uiso 1.000000 R
C35 C 0.37412(19) 0.6791(4) 0.20052(13) 0.0193(5) Uani 1.000000 .
H35 H 0.41433(19) 0.7957(4) 0.17963(13) 0.0232(6) Uiso 1.000000 R

loop_
_atom_site_aniso_label
_atom_site_aniso_U_11
_atom_site_aniso_U_22
_atom_site_aniso_U_33
_atom_site_aniso_U_12
_atom_site_aniso_U_13
_atom_site_aniso_U_23
N1 0.0177(9) 0.0185(10) 0.0105(9) 0.0007(8) 0.0010(7) 0.0008(8)
C2 0.0170(10) 0.0142(11) 0.0128(10) 0.0005(9) 0.0012(8) -0.0019(9)
C3 0.0158(10) 0.0105(10) 0.0103(10) -0.0019(9) 0.0012(8) 0.0005(9)
N4 0.0211(10) 0.0115(10) 0.0116(9) -0.0002(8) 0.0017(7) -0.0002(8)
C5 0.0092(10) 0.0187(12) 0.0119(10) 0.0038(9) -0.0012(8) -0.0015(9)
C6 0.0166(11) 0.0131(11) 0.0170(11) 0.0008(9) 0.0012(9) 0.0014(9)
C7 0.0190(11) 0.0233(13) 0.0147(11) 0.0034(10) 0.0006(9) 0.0057(10)
C8 0.0204(11) 0.0215(12) 0.0114(11) 0.0032(10) 0.0001(9) -0.0001(10)
C9 0.0200(11) 0.0163(12) 0.0148(11) 0.0048(9) 0.0004(9) -0.0030(10)
C10 0.0127(10) 0.0122(11) 0.0144(10) 0.0027(8) 0.0026(8) 0.0030(9)
C11 0.0146(11) 0.0154(12) 0.0129(11) 0.0017(9) -0.0014(8) -0.0038(9)
C12 0.0187(11) 0.0159(13) 0.0140(10) 0.0029(9) 0.0039(9) 0.0024(10)
C13 0.0176(11) 0.0234(13) 0.0167(11) 0.0006(10) 0.0017(9) 0.0005(10)
C14 0.0164(11) 0.0309(15) 0.0249(13) -0.0030(11) 0.0064(10) 0.0030(11)
C15 0.0237(12) 0.0305(14) 0.0217(12) -0.0016(12) 0.0075(10) 0.0072(12)
C16 0.0238(12) 0.0213(13) 0.0140(11) 0.0024(10) 0.0024(9) 0.0029(10)
C17 0.0157(10) 0.0163(12) 0.0153(11) 0.0018(9) 0.0033(9) -0.0004(9)
C18 0.0199(11) 0.0112(11) 0.0119(10) 0.0012(9) 0.0033(9) -0.0006(9)
C19 0.0156(11) 0.0142(11) 0.0122(10) -0.0005(9) 0.0013(8) 0.0008(9)
C20 0.0174(10) 0.0114(11) 0.0111(10) 0.0012(9) 0.0008(8) 0.0015(9)
C21 0.0113(10) 0.0209(12) 0.0161(11) 0.0006(9) 0.0030(9) 0.0067(10)
C22 0.0184(12) 0.0219(14) 0.0330(14) 0.0015(10) -0.0018(11) 0.0020(12)
C23 0.0224(13) 0.0225(14) 0.0506(17) 0.0047(11) 0.0016(12) 0.0058(14)
C24 0.0169(12) 0.0402(17) 0.0399(16) 0.0071(12) 0.0018(11) 0.0200(14)
C25 0.0203(12) 0.0517(19) 0.0220(13) 0.0041(13) -0.0002(10) 0.0080(14)
C26 0.0221(12) 0.0314(15) 0.0204(12) 0.0034(11) 0.0018(10) 0.0003(11)
O27 0.0283(9) 0.0110(8) 0.0193(8) -0.0003(7) 0.0027(7) 0.0006(7)
O28 0.0189(8) 0.0191(8) 0.0147(7) -0.0010(7) -0.0004(6) 0.0033(7)
O29 0.0237(8) 0.0122(8) 0.0123(7) -0.0020(7) 0.0011(6) -0.0017(7)
C30 0.0172(10) 0.0177(12) 0.0076(10) -0.0000(9) 0.0002(8) -0.0011(9)
C31 0.0201(11) 0.0143(12) 0.0117(10) 0.0015(9) -0.0006(9) -0.0007(9)
C32 0.0197(12) 0.0233(13) 0.0159(11) -0.0031(10) 0.0028(9) -0.0025(10)
C33 0.0174(11) 0.0283(14) 0.0172(11) 0.0029(10) 0.0027(9) -0.0060(11)
C34 0.0232(12) 0.0213(13) 0.0207(12) 0.0066(11) 0.0003(10) -0.0020(11)
C35 0.0227(12) 0.0184(12) 0.0164(11) 0.0002(10) -0.0002(9) 0.0010(10)

loop_
_atom_type_symbol
_atom_type_scat_dispersion_real
_atom_type_scat_dispersion_imag
_atom_type_scat_Cromer_Mann_a1
_atom_type_scat_Cromer_Mann_a2
_atom_type_scat_Cromer_Mann_a3
_atom_type_scat_Cromer_Mann_a4
_atom_type_scat_Cromer_Mann_b1
_atom_type_scat_Cromer_Mann_b2
_atom_type_scat_Cromer_Mann_b3
_atom_type_scat_Cromer_Mann_b4
_atom_type_scat_Cromer_Mann_c
_atom_type_scat_source
_atom_type_scat_dispersion_source
H 0.00000 0.00000 0.49300 0.32291 0.14019 0.04081 10.51090 26.12570 3.14236 57.79970 0.0030380000826 'International Tables Volume C Table 6.1.1.4 (pp. 500-502)' 'Henke, Gullikson and Davis, At. Data and Nucl. Data Tables, 1993, 54, 2'
C 0.00347 0.00161 2.31000 1.02000 1.58860 0.86500 20.84390 10.20750 0.56870 51.65120 0.215599998832 'International Tables Volume C Table 6.1.1.4 (pp. 500-502)' 'Henke, Gullikson and Davis, At. Data and Nucl. Data Tables, 1993, 54, 2'
O 0.01158 0.00611 3.04850 2.28680 1.54630 0.86700 13.27710 5.70110 0.32390 32.90890 0.250800013542 'International Tables Volume C Table 6.1.1.4 (pp. 500-502)' 'Henke, Gullikson and Davis, At. Data and Nucl. Data Tables, 1993, 54, 2'
N 0.00653 0.00323 12.21260 3.13220 2.01250 1.16630 0.00570 9.89330 28.99750 0.58260 -11.5290002823 'International Tables Volume C Table 6.1.1.4 (pp. 500-502)' 'Henke, Gullikson and Davis, At. Data and Nucl. Data Tables, 1993, 54, 2'

loop_
_geom_angle_atom_site_label_1
_geom_angle_atom_site_label_2
_geom_angle_atom_site_label_3
_geom_angle
C12 N1 C2 116.90(17)
C19 N1 C2 111.25(15)
C19 N1 C12 107.96(16)
H2 C2 N1 108.25(11)
C3 C2 N1 103.77(16)
C3 C2 H2 108.25(11)
C21 C2 N1 113.56(18)
C21 C2 H2 108.25(12)
C21 C2 C3 114.48(17)
N4 C3 C2 114.48(17)
C11 C3 C2 109.30(17)
C11 C3 N4 103.58(15)
C20 C3 C2 101.19(15)
C20 C3 N4 116.04(17)
C20 C3 C11 112.43(17)
H4 N4 C3 120.8
C5 N4 C3 109.55(16)
C5 N4 H4 118.71(11)
C6 C5 N4 127.01(19)
C10 C5 N4 112.09(18)
C10 C5 C6 120.88(19)
H6 C6 C5 121.29(12)
C7 C6 C5 117.4(2)
C7 C6 H6 121.29(13)
H7 C7 C6 118.91(13)
C8 C7 C6 122.2(2)
C8 C7 H7 118.91(13)
H8 C8 C7 119.82(13)
C9 C8 C7 120.4(2)
C9 C8 H8 119.82(13)
H9 C9 C8 120.82(13)
C10 C9 C8 118.4(2)
C10 C9 H9 120.82(13)
C9 C10 C5 120.79(19)
C11 C10 C5 107.55(18)
C11 C10 C9 131.7(2)
C10 C11 C3 106.32(17)
O27 C11 C3 122.85(19)
O27 C11 C10 130.8(2)
C13 C12 N1 126.2(2)
C17 C12 N1 112.86(18)
C17 C12 C13 120.96(19)
H13 C13 C12 121.26(13)
C14 C13 C12 117.5(2)
C14 C13 H13 121.26(13)
H14 C14 C13 119.09(13)
C15 C14 C13 121.8(2)
C15 C14 H14 119.09(13)
H15 C15 C14 119.72(13)
C16 C15 C14 120.6(2)
C16 C15 H15 119.72(14)
H16 C16 C15 120.81(14)
C17 C16 C15 118.4(2)
C17 C16 H16 120.81(13)
C16 C17 C12 120.8(2)
C18 C17 C12 107.89(18)
C18 C17 C16 131.3(2)
C19 C18 C17 106.48(18)
O28 C18 C17 131.07(19)
O28 C18 C19 122.44(19)
C18 C19 N1 103.81(16)
C20 C19 N1 102.55(16)
C20 C19 C18 114.31(17)
O29 C19 N1 112.29(17)
O29 C19 C18 113.04(17)
O29 C19 C20 110.22(16)
C19 C20 C3 102.08(16)
H20 C20 C3 106.02(11)
H20 C20 C19 106.02(11)
C30 C20 C3 117.93(16)
C30 C20 C19 117.72(17)
C30 C20 H20 106.02(11)
C22 C21 C2 121.6(2)
C26 C21 C2 119.4(2)
C26 C21 C22 119.0(2)
H22 C22 C21 119.92(14)
C23 C22 C21 120.2(2)
C23 C22 H22 119.92(16)
H23 C23 C22 119.56(16)
C24 C23 C22 120.9(3)
C24 C23 H23 119.56(16)
H24 C24 C23 120.29(16)
C25 C24 C23 119.4(2)
C25 C24 H24 120.29(15)
H25 C25 C24 119.86(15)
C26 C25 C24 120.3(2)
C26 C25 H25 119.86(16)
C25 C26 C21 120.3(2)
H26 C26 C21 119.86(14)
H26 C26 C25 119.86(16)
H29 O29 C19 107.3
C31 C30 C20 122.75(19)
C35 C30 C20 118.86(19)
C35 C30 C31 118.38(19)
H31 C31 C30 119.91(12)
C32 C31 C30 120.2(2)
C32 C31 H31 119.91(13)
H32 C32 C31 119.75(13)
C33 C32 C31 120.5(2)
C33 C32 H32 119.75(13)
H33 C33 C32 120.02(13)
C34 C33 C32 120.0(2)
C34 C33 H33 120.02(13)
H34 C34 C33 120.11(13)
C35 C34 C33 119.8(2)
C35 C34 H34 120.11(14)
C34 C35 C30 121.2(2)
H35 C35 C30 119.42(13)
H35 C35 C34 119.42(14)

loop_
_geom_bond_atom_site_label_1
_geom_bond_atom_site_label_2
_geom_bond_distance
N1 C2 1.476(3)
N1 C12 1.399(3)
N1 C19 1.483(3)
C2 H2 1.0000
C2 C3 1.567(3)
C2 C21 1.516(3)
C3 N4 1.452(3)
C3 C11 1.551(3)
C3 C20 1.548(3)
N4 H4 0.9478
N4 C5 1.379(3)
C5 C6 1.395(3)
C5 C10 1.404(3)
C6 H6 0.9500
C6 C7 1.382(3)
C7 H7 0.9500
C7 C8 1.404(3)
C8 H8 0.9500
C8 C9 1.378(3)
C9 H9 0.9500
C9 C10 1.400(3)
C10 C11 1.446(3)
C11 O27 1.220(2)
C12 C13 1.396(3)
C12 C17 1.398(3)
C13 H13 0.9500
C13 C14 1.387(3)
C14 H14 0.9500
C14 C15 1.401(3)
C15 H15 0.9500
C15 C16 1.378(3)
C16 H16 0.9500
C16 C17 1.400(3)
C17 C18 1.453(3)
C18 C19 1.555(3)
C18 O28 1.217(2)
C19 C20 1.533(3)
C19 O29 1.399(2)
C20 H20 1.0000
C20 C30 1.511(3)
C21 C22 1.380(3)
C21 C26 1.398(3)
C22 H22 0.9500
C22 C23 1.385(3)
C23 H23 0.9500
C23 C24 1.374(4)
C24 H24 0.9500
C24 C25 1.381(4)
C25 H25 0.9500
C25 C26 1.382(3)
C26 H26 0.9500
O29 H29 0.8878
C30 C31 1.403(3)
C30 C35 1.394(3)
C31 H31 0.9500
C31 C32 1.387(3)
C32 H32 0.9500
C32 C33 1.385(3)
C33 H33 0.9500
C33 C34 1.382(3)
C34 H34 0.9500
C34 C35 1.387(3)
C35 H35 0.9500
